data_4028638
loop_
_publ_author_name
'Sergey P. Gromov'
'Svetlana N. Dmitrieva'
'Artem I. Vedernikov'
'Nikolay A. Kurchavov'
'Lyudmila G. Kuz'mina'
'Sergey K. Sazonov'
'Yuri A. Strelenko'
'Michael V. Alfimov'
'Judith A. K. Howard'
'Evgeny N. Ushakov'

_publ_section_title
;
 Synthesis, Structure, and Characterization of Chromo(fluoro)ionophores
 with Cation-Triggered Emission Based on N-Methylaza-Crown-Ether Styryl
 Dyes
;
_journal_name_full 'Journal of Organic Chemistry'
_journal_page_first 9834
_journal_page_last 9847
_journal_paper_doi 10.1021/jo401555a
_journal_volume 78
_journal_year 2013
_chemical_formula_sum 'C25 H35 I N2 O5'
_chemical_formula_weight 570.45
_chemical_name_systematic
; 
 ? 
;
_space_group_IT_number 2
_symmetry_cell_setting triclinic
_symmetry_space_group_name_Hall '-P 1'
_symmetry_space_group_name_H-M 'P -1'
_atom_sites_solution_hydrogens geom
_atom_sites_solution_primary direct
_atom_sites_solution_secondary difmap
_audit_creation_method SHELXL-97
_cell_angle_alpha 85.777(3)
_cell_angle_beta 84.127(3)
_cell_angle_gamma 85.136(3)
_cell_formula_units_Z 2
_cell_length_a 9.0052(8)
_cell_length_b 10.7537(9)
_cell_length_c 13.4745(12)
_cell_measurement_reflns_used 3618
_cell_measurement_temperature 120.0(2)
_cell_measurement_theta_max 29.072
_cell_measurement_theta_min 2.281
_cell_volume 1290.6(2)
_computing_structure_refinement 'SHELXL-97 (Sheldrick, 1997)'
_computing_structure_solution 'SHELXS-97 (Sheldrick, 1990)'
_diffrn_ambient_temperature 120.0(2)
_diffrn_measured_fraction_theta_full 0.968
_diffrn_measured_fraction_theta_max 0.968
_diffrn_measurement_device_type 'Bruker SMART-1K'
_diffrn_measurement_method /W
_diffrn_radiation_monochromator graphite
_diffrn_radiation_source 'fine-focus sealed tube'
_diffrn_radiation_type MoK\a
_diffrn_radiation_wavelength 0.71073
_diffrn_reflns_av_R_equivalents 0.0294
_diffrn_reflns_av_sigmaI/netI 0.0646
_diffrn_reflns_limit_h_max 11
_diffrn_reflns_limit_h_min -11
_diffrn_reflns_limit_k_max 14
_diffrn_reflns_limit_k_min -8
_diffrn_reflns_limit_l_max 17
_diffrn_reflns_limit_l_min -15
_diffrn_reflns_number 8527
_diffrn_reflns_theta_full 28.00
_diffrn_reflns_theta_max 28.00
_diffrn_reflns_theta_min 1.52
_exptl_absorpt_coefficient_mu 1.277
_exptl_absorpt_correction_T_max 0.8829
_exptl_absorpt_correction_T_min 0.6854
_exptl_absorpt_correction_type multi-scan
_exptl_absorpt_process_details 'SADABS (Bruker, 2004)'
_exptl_crystal_colour dark-red
_exptl_crystal_density_diffrn 1.468
_exptl_crystal_description block
_exptl_crystal_F_000 584
_exptl_crystal_size_max 0.32
_exptl_crystal_size_mid 0.26
_exptl_crystal_size_min 0.10
_refine_diff_density_max 1.246
_refine_diff_density_min -0.600
_refine_diff_density_rms 0.132
_refine_ls_extinction_method none
_refine_ls_goodness_of_fit_ref 1.043
_refine_ls_hydrogen_treatment constr
_refine_ls_matrix_type full
_refine_ls_number_parameters 308
_refine_ls_number_reflns 6034
_refine_ls_number_restraints 6
_refine_ls_restrained_S_all 1.052
_refine_ls_R_factor_all 0.0849
_refine_ls_R_factor_gt 0.0584
_refine_ls_shift/su_max 0.001
_refine_ls_shift/su_mean 0.000
_refine_ls_structure_factor_coef Fsqd
_refine_ls_weighting_details 'calc w=1/[\s^2^(Fo^2^)+(0.1028P)^2^+0.4027P] where P=(Fo^2^+2Fc^2^)/3'
_refine_ls_weighting_scheme calc
_refine_ls_wR_factor_gt 0.1583
_refine_ls_wR_factor_ref 0.1713
_reflns_number_gt 4474
_reflns_number_total 6034
_reflns_threshold_expression >2sigma(I)
_cod_data_source_file jo401555a_si_001_3.cif
_cod_data_source_block 4b
_cod_original_cell_volume 1290.56(19)
_cod_database_code 4028638

loop_
_symmetry_equiv_pos_as_xyz
'x, y, z'
'-x, -y, -z'

loop_
_atom_site_label
_atom_site_type_symbol
_atom_site_fract_x
_atom_site_fract_y
_atom_site_fract_z
_atom_site_U_iso_or_equiv
_atom_site_adp_type
_atom_site_occupancy
_atom_site_symmetry_multiplicity
_atom_site_calc_flag
_atom_site_refinement_flags
_atom_site_disorder_assembly
_atom_site_disorder_group
I1 I 0.61154(12) 0.10722(12) 0.77064(7) 0.0365(3) Uani 0.820(8) 1 d P A 1
I1' I 0.6451(16) 0.1335(9) 0.7684(5) 0.089(3) Uani 0.180(8) 1 d PU A 2
O1 O 0.7175(4) 0.2742(3) 0.2132(2) 0.0301(7) Uani 1 1 d . . .
O2 O 0.8900(4) 0.1553(3) 0.0539(2) 0.0332(8) Uani 1 1 d . . .
O3 O 1.1716(4) 0.2676(3) 0.0012(3) 0.0347(8) Uani 1 1 d . . .
O4 O 1.3120(4) 0.3913(3) 0.1521(3) 0.0342(8) Uani 1 1 d . . .
O5 O 1.1447(4) 0.4842(3) 0.3343(3) 0.0354(8) Uani 1 1 d . . .
N1 N -0.0020(4) -0.1368(3) 0.6755(3) 0.0265(8) Uani 1 1 d . . .
N2 N 0.8194(5) 0.4633(4) 0.3082(3) 0.0322(9) Uani 1 1 d . . .
C1 C 0.0460(5) -0.1706(4) 0.5833(3) 0.0251(9) Uani 1 1 d . . .
H1A H 0.0094 -0.2424 0.5602 0.030 Uiso 1 1 calc R . .
C2 C 0.1468(5) -0.1047(4) 0.5209(3) 0.0270(9) Uani 1 1 d . . .
H2A H 0.1774 -0.1307 0.4555 0.032 Uiso 1 1 calc R . .
C3 C 0.2029(5) -0.0016(5) 0.5530(4) 0.0292(10) Uani 1 1 d . . .
C4 C 0.1518(6) 0.0341(4) 0.6492(4) 0.0346(11) Uani 1 1 d . . .
H4A H 0.1875 0.1055 0.6736 0.042 Uiso 1 1 calc R . .
C5 C 0.0492(6) -0.0348(5) 0.7089(4) 0.0360(11) Uani 1 1 d . . .
H5A H 0.0147 -0.0099 0.7740 0.043 Uiso 1 1 calc R . .
C6 C 0.3109(5) 0.0687(5) 0.4858(4) 0.0318(10) Uani 1 1 d . . .
H6A H 0.3288 0.0487 0.4178 0.038 Uiso 1 1 calc R . .
C7 C 0.3847(5) 0.1595(5) 0.5167(4) 0.0327(10) Uani 1 1 d . . .
H7A H 0.3623 0.1782 0.5846 0.039 Uiso 1 1 calc R . .
C8 C 0.4959(5) 0.2332(5) 0.4577(4) 0.0331(11) Uani 1 1 d . . .
C9 C 0.5520(5) 0.3262(5) 0.5061(4) 0.0338(11) Uani 1 1 d . . .
H9A H 0.5192 0.3370 0.5745 0.041 Uiso 1 1 calc R . .
C10 C 0.6554(5) 0.4040(5) 0.4561(4) 0.0318(10) Uani 1 1 d . . .
H10A H 0.6899 0.4684 0.4904 0.038 Uiso 1 1 calc R . .
C11 C 0.7091(5) 0.3890(4) 0.3566(3) 0.0281(9) Uani 1 1 d . . .
C12 C 0.6563(5) 0.2914(4) 0.3082(3) 0.0259(9) Uani 1 1 d . . .
C13 C 0.5470(5) 0.2166(4) 0.3583(4) 0.0281(9) Uani 1 1 d . . .
H13A H 0.5081 0.1544 0.3239 0.034 Uiso 1 1 calc R . .
C14 C 0.7875(8) 0.5274(7) 0.2110(5) 0.0589(18) Uani 1 1 d . . .
H14A H 0.7431 0.4701 0.1713 0.088 Uiso 1 1 calc R . .
H14B H 0.8809 0.5538 0.1749 0.088 Uiso 1 1 calc R . .
H14C H 0.7174 0.6010 0.2223 0.088 Uiso 1 1 calc R . .
C15 C 0.6602(6) 0.1804(5) 0.1597(4) 0.0333(10) Uani 1 1 d . . .
H15A H 0.5501 0.1948 0.1601 0.040 Uiso 1 1 calc R . .
H15B H 0.6841 0.0961 0.1915 0.040 Uiso 1 1 calc R . .
C16 C 0.7336(6) 0.1901(5) 0.0535(4) 0.0375(11) Uani 1 1 d . . .
H16A H 0.6880 0.1342 0.0121 0.045 Uiso 1 1 calc R . .
H16B H 0.7180 0.2770 0.0244 0.045 Uiso 1 1 calc R . .
C17 C 0.9659(6) 0.1690(6) -0.0440(4) 0.0416(13) Uani 1 1 d . . .
H17A H 0.9360 0.2520 -0.0759 0.050 Uiso 1 1 calc R . .
H17B H 0.9385 0.1040 -0.0856 0.050 Uiso 1 1 calc R . .
C18 C 1.1312(6) 0.1567(5) -0.0366(4) 0.0409(12) Uani 1 1 d . . .
H18A H 1.1581 0.0834 0.0088 0.049 Uiso 1 1 calc R . .
H18B H 1.1854 0.1446 -0.1033 0.049 Uiso 1 1 calc R . .
C19 C 1.3261(5) 0.2625(5) 0.0125(4) 0.0358(11) Uani 1 1 d . . .
H19A H 1.3848 0.2478 -0.0523 0.043 Uiso 1 1 calc R . .
H19B H 1.3531 0.1929 0.0612 0.043 Uiso 1 1 calc R . .
C20 C 1.3617(6) 0.3859(5) 0.0493(4) 0.0351(11) Uani 1 1 d . . .
H20A H 1.4710 0.3938 0.0391 0.042 Uiso 1 1 calc R . .
H20B H 1.3115 0.4563 0.0107 0.042 Uiso 1 1 calc R . .
C21 C 1.3260(6) 0.5110(5) 0.1852(4) 0.0360(11) Uani 1 1 d . . .
H21A H 1.2557 0.5728 0.1525 0.043 Uiso 1 1 calc R . .
H21B H 1.4290 0.5354 0.1654 0.043 Uiso 1 1 calc R . .
C22 C 1.2936(6) 0.5132(5) 0.2967(4) 0.0353(11) Uani 1 1 d . . .
H22A H 1.3660 0.4525 0.3287 0.042 Uiso 1 1 calc R . .
H22B H 1.3101 0.5974 0.3166 0.042 Uiso 1 1 calc R . .
C23 C 1.0394(6) 0.5870(5) 0.3273(4) 0.0394(12) Uani 1 1 d . . .
H23A H 1.0351 0.6174 0.2564 0.047 Uiso 1 1 calc R . .
H23B H 1.0685 0.6558 0.3644 0.047 Uiso 1 1 calc R . .
C24 C 0.8874(6) 0.5472(5) 0.3712(4) 0.0373(11) Uani 1 1 d . . .
H24B H 0.8979 0.5037 0.4378 0.045 Uiso 1 1 calc R . .
H24C H 0.8184 0.6229 0.3809 0.045 Uiso 1 1 calc R . .
C25 C -0.1060(6) -0.2119(5) 0.7430(4) 0.0406(13) Uani 1 1 d . . .
H25D H -0.1283 -0.1726 0.8068 0.061 Uiso 1 1 calc R . .
H25A H -0.0593 -0.2966 0.7549 0.061 Uiso 1 1 calc R . .
H25B H -0.1990 -0.2160 0.7119 0.061 Uiso 1 1 calc R . .

loop_
_atom_site_aniso_label
_atom_site_aniso_U_11
_atom_site_aniso_U_22
_atom_site_aniso_U_33
_atom_site_aniso_U_23
_atom_site_aniso_U_13
_atom_site_aniso_U_12
I1 0.0519(4) 0.0331(4) 0.0260(3) -0.0084(3) -0.0005(3) -0.0097(3)
I1' 0.140(5) 0.037(3) 0.071(3) 0.0107(18) 0.060(3) 0.012(3)
O1 0.0290(17) 0.0353(18) 0.0271(16) -0.0042(14) 0.0001(13) -0.0096(14)
O2 0.0334(18) 0.042(2) 0.0254(16) -0.0045(14) -0.0023(13) -0.0049(15)
O3 0.0338(18) 0.0381(19) 0.0332(18) -0.0065(15) -0.0023(14) -0.0054(15)
O4 0.0393(19) 0.0350(18) 0.0294(17) -0.0011(14) -0.0021(14) -0.0113(15)
O5 0.0351(18) 0.0354(19) 0.0361(18) -0.0024(15) -0.0029(15) -0.0059(15)
N1 0.0289(19) 0.0221(18) 0.0261(18) 0.0033(15) 0.0035(15) -0.0003(15)
N2 0.031(2) 0.034(2) 0.032(2) -0.0030(17) 0.0011(16) -0.0076(17)
C1 0.024(2) 0.025(2) 0.026(2) 0.0008(17) -0.0048(17) 0.0012(17)
C2 0.022(2) 0.032(2) 0.025(2) 0.0048(18) -0.0009(16) 0.0087(18)
C3 0.022(2) 0.034(2) 0.029(2) 0.011(2) -0.0048(18) 0.0030(18)
C4 0.038(3) 0.023(2) 0.045(3) -0.001(2) -0.008(2) -0.008(2)
C5 0.049(3) 0.031(2) 0.028(2) -0.004(2) 0.001(2) -0.007(2)
C6 0.029(2) 0.034(2) 0.030(2) 0.003(2) 0.0008(19) 0.003(2)
C7 0.028(2) 0.032(2) 0.036(3) 0.005(2) -0.0005(19) 0.0009(19)
C8 0.027(2) 0.033(3) 0.036(3) 0.011(2) 0.0008(19) 0.0001(19)
C9 0.029(2) 0.038(3) 0.032(2) 0.000(2) 0.0054(19) -0.002(2)
C10 0.027(2) 0.034(3) 0.033(2) -0.005(2) 0.0010(19) 0.0011(19)
C11 0.027(2) 0.029(2) 0.027(2) 0.0038(18) -0.0023(17) 0.0044(18)
C12 0.019(2) 0.029(2) 0.028(2) 0.0047(18) 0.0003(16) 0.0026(17)
C13 0.025(2) 0.028(2) 0.032(2) 0.0012(19) -0.0061(18) -0.0020(18)
C14 0.069(4) 0.066(4) 0.045(3) 0.016(3) -0.016(3) -0.031(4)
C15 0.031(2) 0.036(3) 0.034(2) -0.007(2) -0.006(2) -0.005(2)
C16 0.039(3) 0.046(3) 0.029(2) -0.009(2) -0.010(2) 0.000(2)
C17 0.047(3) 0.054(3) 0.027(2) -0.015(2) 0.000(2) -0.015(3)
C18 0.043(3) 0.045(3) 0.034(3) -0.011(2) 0.008(2) -0.010(2)
C19 0.029(2) 0.045(3) 0.032(2) -0.003(2) 0.0054(19) -0.005(2)
C20 0.031(2) 0.048(3) 0.026(2) 0.003(2) 0.0034(19) -0.014(2)
C21 0.042(3) 0.031(2) 0.037(3) 0.001(2) -0.007(2) -0.011(2)
C22 0.032(3) 0.043(3) 0.032(2) -0.005(2) -0.003(2) -0.012(2)
C23 0.038(3) 0.034(3) 0.047(3) -0.006(2) -0.007(2) -0.003(2)
C24 0.034(3) 0.034(3) 0.043(3) -0.007(2) 0.004(2) -0.002(2)
C25 0.039(3) 0.032(3) 0.046(3) 0.006(2) 0.020(2) -0.010(2)

loop_
_atom_type_symbol
_atom_type_description
_atom_type_scat_dispersion_real
_atom_type_scat_dispersion_imag
_atom_type_scat_source
C C 0.0033 0.0016 'International Tables Vol C Tables 4.2.6.8 and 6.1.1.4'
H H 0.0000 0.0000 'International Tables Vol C Tables 4.2.6.8 and 6.1.1.4'
N N 0.0061 0.0033 'International Tables Vol C Tables 4.2.6.8 and 6.1.1.4'
O O 0.0106 0.0060 'International Tables Vol C Tables 4.2.6.8 and 6.1.1.4'
I I -0.4742 1.8119 'International Tables Vol C Tables 4.2.6.8 and 6.1.1.4'

loop_
_geom_angle_atom_site_label_1
_geom_angle_atom_site_label_2
_geom_angle_atom_site_label_3
_geom_angle
C12 O1 C15 117.9(4)
C17 O2 C16 111.4(4)
C19 O3 C18 111.9(4)
C21 O4 C20 111.1(4)
C23 O5 C22 113.0(4)
C1 N1 C5 119.3(4)
C1 N1 C25 121.3(4)
C5 N1 C25 119.3(4)
C11 N2 C14 116.7(4)
C11 N2 C24 116.8(4)
C14 N2 C24 111.3(4)
N1 C1 C2 122.2(4)
C3 C2 C1 120.0(4)
C2 C3 C4 117.7(4)
C2 C3 C6 119.8(4)
C4 C3 C6 122.5(5)
C5 C4 C3 120.1(4)
N1 C5 C4 120.7(5)
C7 C6 C3 122.7(5)
C6 C7 C8 127.4(5)
C9 C8 C13 118.9(4)
C9 C8 C7 116.4(5)
C13 C8 C7 124.7(5)
C8 C9 C10 121.1(5)
C9 C10 C11 121.2(5)
C10 C11 N2 120.9(4)
C10 C11 C12 117.9(4)
N2 C11 C12 121.1(4)
O1 C12 C13 123.0(4)
O1 C12 C11 116.5(4)
C13 C12 C11 120.4(4)
C8 C13 C12 120.4(4)
O1 C15 C16 107.4(4)
O2 C16 C15 109.2(4)
O2 C17 C18 109.1(4)
O3 C18 C17 108.3(4)
O3 C19 C20 108.8(4)
O4 C20 C19 109.9(4)
O4 C21 C22 111.7(4)
O5 C22 C21 114.5(4)
O5 C23 C24 108.8(4)
N2 C24 C23 114.0(4)

loop_
_geom_bond_atom_site_label_1
_geom_bond_atom_site_label_2
_geom_bond_distance
O1 C12 1.360(5)
O1 C15 1.440(6)
O2 C17 1.425(6)
O2 C16 1.427(6)
O3 C19 1.411(6)
O3 C18 1.419(6)
O4 C21 1.413(6)
O4 C20 1.414(6)
O5 C23 1.399(6)
O5 C22 1.436(6)
N1 C1 1.339(6)
N1 C5 1.349(6)
N1 C25 1.484(6)
N2 C11 1.405(6)
N2 C14 1.478(7)
N2 C24 1.491(7)
C1 C2 1.378(6)
C2 C3 1.372(7)
C3 C4 1.400(7)
C3 C6 1.478(6)
C4 C5 1.388(7)
C6 C7 1.340(7)
C7 C8 1.463(6)
C8 C9 1.390(7)
C8 C13 1.391(7)
C9 C10 1.393(7)
C10 C11 1.394(6)
C11 C12 1.415(7)
C12 C13 1.410(6)
C15 C16 1.514(7)
C17 C18 1.496(8)
C19 C20 1.521(7)
C21 C22 1.502(7)
C23 C24 1.517(7)
